data_2022341
loop_
_publ_author_name
'Shtender, Vitalii'
'Larsen, Simon R.'
'Sahlberg, Martin'

_publ_section_title
;
 Variants of the <i>X</i>-phase in the Mn--Co--Ge system
;
_journal_coeditor_code EF3015
_journal_issue 4
_journal_name_full 'Acta Crystallographica Section C'
_journal_page_first 176
_journal_page_last 180
_journal_paper_doi 10.1107/S2053229621002370
_journal_volume 77
_journal_year 2021
_chemical_formula_iupac 'Mn29.79 Co30.97 Ge13.25'
_chemical_formula_sum 'Co30.97 Ge13.25 Mn29.79'
_chemical_formula_weight 4422.90
_chemical_name_systematic
;
Manganese cobalt germanide
;
_space_group_crystal_system orthorhombic
_space_group_IT_number 58
_space_group_name_Hall '-P 2 2n'
_space_group_name_H-M_alt 'P n n m'
_audit_creation_method SHELXL-2018/3
_cell_angle_alpha 90
_cell_angle_beta 90
_cell_angle_gamma 90
_cell_formula_units_Z 1
_cell_length_a 12.6427(10)
_cell_length_b 15.6725(12)
_cell_length_c 4.8374(4)
_cell_measurement_reflns_used 22326
_cell_measurement_temperature 296(2)
_cell_measurement_theta_max 42.410
_cell_measurement_theta_min 2.070
_cell_volume 958.50(13)
_computing_cell_refinement
;
SAINT (Bruker, 2015)
;
_computing_data_collection
;
APEX3 (Bruker, 2015)
;
_computing_data_reduction
;
SAINT (Bruker, 2015)
;
_computing_molecular_graphics
;
DIAMOND (Brandenburg and Putz, 2006)
;
_computing_publication_material
;
FULLPROF (Rodriguez-Carvajal, 2001)
;
_computing_structure_refinement
;
SHELXL2018 (Sheldrick, 2015b)
;
_computing_structure_solution
;
SHELXT2014 (Sheldrick, 2015a)
;
_diffrn_ambient_temperature 296(2)
_diffrn_measured_fraction_theta_full 0.999
_diffrn_measured_fraction_theta_max 0.994
_diffrn_measurement_device_type 'Bruker APEXII CCD'
_diffrn_measurement_method '\f and \w scans'
_diffrn_radiation_type MoK\a
_diffrn_radiation_wavelength 0.71073
_diffrn_reflns_av_R_equivalents 0.0299
_diffrn_reflns_av_unetI/netI 0.0217
_diffrn_reflns_limit_h_max 23
_diffrn_reflns_limit_h_min -23
_diffrn_reflns_limit_k_max 29
_diffrn_reflns_limit_k_min -29
_diffrn_reflns_limit_l_max 9
_diffrn_reflns_limit_l_min -9
_diffrn_reflns_number 22326
_diffrn_reflns_theta_full 25.242
_diffrn_reflns_theta_max 42.410
_diffrn_reflns_theta_min 2.070
_exptl_absorpt_coefficient_mu 32.539
_exptl_absorpt_correction_type empirical
_exptl_absorpt_process_details
;
(SADABS; Bruker, 2015)
;
_exptl_crystal_colour metallic
_exptl_crystal_density_diffrn 7.662
_exptl_crystal_description 'irregular fragment'
_exptl_crystal_F_000 2005
_exptl_crystal_size_max 0.03
_exptl_crystal_size_mid 0.02
_exptl_crystal_size_min 0.01
_refine_diff_density_max 1.241
_refine_diff_density_min -0.919
_refine_ls_extinction_method none
_refine_ls_goodness_of_fit_ref 1.103
_refine_ls_hydrogen_treatment undef
_refine_ls_matrix_type full
_refine_ls_number_parameters 106
_refine_ls_number_reflns 3686
_refine_ls_number_restraints 0
_refine_ls_restrained_S_all 1.103
_refine_ls_R_factor_all 0.0265
_refine_ls_R_factor_gt 0.0219
_refine_ls_shift/su_max 0.002
_refine_ls_shift/su_mean 0.000
_refine_ls_structure_factor_coef Fsqd
_refine_ls_weighting_details 'w=1/[\s^2^(Fo^2^)+(0.0166P)^2^+1.7225P] where P=(Fo^2^+2Fc^2^)/3'
_refine_ls_weighting_scheme calc
_refine_ls_wR_factor_gt 0.0502
_refine_ls_wR_factor_ref 0.0515
_reflns_number_gt 3277
_reflns_number_total 3686
_reflns_threshold_expression 'I > 2\s(I)'
_cod_data_source_file ef3015sup1.cif
_cod_data_source_block Mn14.9Co15.5Ge6.6
_cod_depositor_comments 'Adding full bibliography for 2022340--2022341.cif.'
_cod_database_code 2022341
_cod_database_fobs_code 2022341
_shelx_space_group_comment
;
The symmetry employed for this shelxl refinement is uniquely defined
by the following loop, which should always be used as a source of
symmetry information in preference to the above space-group names.
They are only intended as comments.
;

loop_
_space_group_symop_operation_xyz
'x, y, z'
'x+1/2, -y+1/2, -z+1/2'
'-x+1/2, y+1/2, -z+1/2'
'-x, -y, z'
'-x, -y, -z'
'-x-1/2, y-1/2, z-1/2'
'x-1/2, -y-1/2, z-1/2'
'x, y, -z'

loop_
_atom_site_type_symbol
_atom_site_label
_atom_site_fract_x
_atom_site_fract_y
_atom_site_fract_z
_atom_site_U_iso_or_equiv
_atom_site_adp_type
_atom_site_calc_flag
_atom_site_occupancy
_atom_site_disorder_assembly
_atom_site_disorder_group
Mn Mn1 0.02665(3) 0.57115(2) 0.000000 0.00762(5) Uani d 1 . .
Mn Mn2 0.08586(3) 0.73416(2) 0.000000 0.00681(5) Uani d 1 . .
Mn Mn3 0.10176(3) 0.16147(2) 0.000000 0.00729(5) Uani d 1 . .
Mn Mn4 0.22070(3) 0.44440(2) 0.000000 0.00763(5) Uani d 1 . .
Mn Mn5 0.28518(3) 0.26433(2) 0.000000 0.00710(5) Uani d 1 . .
Mn Mn6 0.40147(3) 0.54997(2) 0.000000 0.00673(5) Uani d 1 . .
Mn Mn7 0.59950(3) 0.02711(2) 0.000000 0.00717(5) Uani d 1 . .
Co Co1 0.10076(2) 0.32411(2) 0.23460(4) 0.00519(4) Uani d 0.876(12) . .
Mn Mn11 0.10076(2) 0.32411(2) 0.23460(4) 0.00519(4) Uani d 0.124(12) . .
Co Co2 0.28921(2) 0.10244(2) 0.25373(4) 0.00601(5) Uani d 0.594(5) . .
Ge Ge22 0.28921(2) 0.10244(2) 0.25373(4) 0.00601(5) Uani d 0.406(5) . .
Co Co3 0.41242(2) 0.39078(2) 0.24024(4) 0.00525(4) Uani d 0.9 . .
Mn Mn33 0.41242(2) 0.39078(2) 0.24024(4) 0.00525(4) Uani d 0.1 . .
Co Co4 0.19010(2) 0.00139(2) 0.000000 0.00605(5) Uani d 1 . .
Co Co5 0.44439(2) 0.13693(2) 0.000000 0.00660(5) Uani d 1 . .
Co Co6 0.69785(2) 0.29091(2) 0.000000 0.00626(5) Uani d 1 . .
Ge Ge1 0.50766(2) 0.28512(2) 0.000000 0.00626(4) Uani d 1 . .
Ge Ge2 0.75789(2) 0.14623(2) 0.000000 0.00624(4) Uani d 1 . .
Ge Ge3 0.000000 0.000000 0.000000 0.00616(5) Uani d 1 . .

loop_
_atom_site_aniso_label
_atom_site_aniso_U_11
_atom_site_aniso_U_22
_atom_site_aniso_U_33
_atom_site_aniso_U_12
_atom_site_aniso_U_13
_atom_site_aniso_U_23
Mn1 0.00776(12) 0.00632(11) 0.00877(12) -0.00090(10) 0.000 0.000
Mn2 0.00568(11) 0.00643(11) 0.00831(12) -0.00049(9) 0.000 0.000
Mn3 0.00671(12) 0.00690(12) 0.00826(11) 0.00025(9) 0.000 0.000
Mn4 0.00888(13) 0.00681(11) 0.00721(12) -0.00104(10) 0.000 0.000
Mn5 0.00615(12) 0.00746(11) 0.00771(12) 0.00006(9) 0.000 0.000
Mn6 0.00600(11) 0.00692(12) 0.00728(11) 0.00017(9) 0.000 0.000
Mn7 0.00517(11) 0.00606(12) 0.01029(12) -0.00008(9) 0.000 0.000
Co1 0.00467(8) 0.00666(8) 0.00424(7) -0.00006(6) 0.00005(6) 0.00053(5)
Mn11 0.00467(8) 0.00666(8) 0.00424(7) -0.00006(6) 0.00005(6) 0.00053(5)
Co2 0.00573(8) 0.00671(8) 0.00560(7) -0.00075(5) 0.00089(5) -0.00113(5)
Ge22 0.00573(8) 0.00671(8) 0.00560(7) -0.00075(5) 0.00089(5) -0.00113(5)
Co3 0.00542(7) 0.00591(8) 0.00442(7) 0.00017(6) 0.00076(5) -0.00078(5)
Mn33 0.00542(7) 0.00591(8) 0.00442(7) 0.00017(6) 0.00076(5) -0.00078(5)
Co4 0.00450(10) 0.00521(10) 0.00844(11) -0.00084(8) 0.000 0.000
Co5 0.00448(10) 0.00723(11) 0.00807(11) -0.00127(8) 0.000 0.000
Co6 0.00516(10) 0.00540(10) 0.00824(11) -0.00066(8) 0.000 0.000
Ge1 0.00568(8) 0.00574(8) 0.00735(8) 0.00174(6) 0.000 0.000
Ge2 0.00424(8) 0.00610(8) 0.00838(8) 0.00089(6) 0.000 0.000
Ge3 0.00428(11) 0.00669(12) 0.00750(11) 0.00157(9) 0.000 0.000

loop_
_atom_type_symbol
_atom_type_description
_atom_type_scat_dispersion_real
_atom_type_scat_dispersion_imag
_atom_type_scat_source
Mn Mn 0.3368 0.7283 'International Tables Vol C Tables 4.2.6.8 and 6.1.1.4'
Co Co 0.3494 0.9721 'International Tables Vol C Tables 4.2.6.8 and 6.1.1.4'
Ge Ge 0.1547 1.8001 'International Tables Vol C Tables 4.2.6.8 and 6.1.1.4'

loop_
_geom_angle_atom_site_label_1
_geom_angle_atom_site_label_2
_geom_angle_atom_site_label_3
_geom_angle_site_symmetry_1
_geom_angle_site_symmetry_3
_geom_angle
_geom_angle_publ_flag
Mn1 Mn1 Co1 5_565 4_565 115.53(2) ?
Mn1 Mn1 Co1 5_565 5_565 115.53(2) ?
Co1 Mn1 Co1 4_565 5_565 52.528(12) ?
Mn1 Mn1 Co5 5_565 6_666 114.306(10) ?
Co1 Mn1 Co5 4_565 6_666 55.589(9) ?
Co1 Mn1 Co5 5_565 6_666 103.961(14) ?
Mn1 Mn1 Co5 5_565 6_665 114.306(10) ?
Co1 Mn1 Co5 4_565 6_665 103.961(14) ?
Co1 Mn1 Co5 5_565 6_665 55.589(10) ?
Co5 Mn1 Co5 6_666 6_665 131.329(19) ?
Mn1 Mn1 Co2 5_565 3 115.43(2) ?
Co1 Mn1 Co2 4_565 3 103.503(11) ?
Co1 Mn1 Co2 5_565 3 129.031(15) ?
Co5 Mn1 Co2 6_666 3 53.118(9) ?
Co5 Mn1 Co2 6_665 3 102.459(14) ?
Mn1 Mn1 Co2 5_565 6_665 115.43(2) ?
Co1 Mn1 Co2 4_565 6_665 129.031(15) ?
Co1 Mn1 Co2 5_565 6_665 103.503(11) ?
Co5 Mn1 Co2 6_666 6_665 102.459(14) ?
Co5 Mn1 Co2 6_665 6_665 53.118(9) ?
Co2 Mn1 Co2 3 6_665 53.197(11) ?
Mn1 Mn1 Mn2 5_565 . 179.52(3) ?
Co1 Mn1 Mn2 4_565 . 64.048(12) ?
Co1 Mn1 Mn2 5_565 . 64.048(12) ?
Co5 Mn1 Mn2 6_666 . 65.706(10) ?
Co5 Mn1 Mn2 6_665 . 65.706(10) ?
Co2 Mn1 Mn2 3 . 64.983(11) ?
Co2 Mn1 Mn2 6_665 . 64.983(11) ?
Mn1 Mn1 Mn7 5_565 6_665 67.870(11) ?
Co1 Mn1 Mn7 4_565 6_665 99.865(14) ?
Co1 Mn1 Mn7 5_565 6_665 56.811(10) ?
Co5 Mn1 Mn7 6_666 6_665 154.660(16) ?
Co5 Mn1 Mn7 6_665 6_665 54.822(10) ?
Co2 Mn1 Mn7 3 6_665 151.030(11) ?
Co2 Mn1 Mn7 6_665 6_665 98.491(9) ?
Mn2 Mn1 Mn7 . 6_665 111.899(11) ?
Mn1 Mn1 Mn7 5_565 6_666 67.870(11) ?
Co1 Mn1 Mn7 4_565 6_666 56.811(10) ?
Co1 Mn1 Mn7 5_565 6_666 99.865(14) ?
Co5 Mn1 Mn7 6_666 6_666 54.822(10) ?
Co5 Mn1 Mn7 6_665 6_666 154.660(16) ?
Co2 Mn1 Mn7 3 6_666 98.491(9) ?
Co2 Mn1 Mn7 6_665 6_666 151.030(11) ?
Mn2 Mn1 Mn7 . 6_666 111.899(11) ?
Mn7 Mn1 Mn7 6_665 6_666 108.605(16) ?
Mn1 Mn1 Mn7 5_565 2_454 66.355(11) ?
Co1 Mn1 Mn7 4_565 2_454 151.018(12) ?
Co1 Mn1 Mn7 5_565 2_454 99.440(9) ?
Co5 Mn1 Mn7 6_666 2_454 152.641(16) ?
Co5 Mn1 Mn7 6_665 2_454 54.876(10) ?
Co2 Mn1 Mn7 3 2_454 100.733(13) ?
Co2 Mn1 Mn7 6_665 2_454 57.797(9) ?
Mn2 Mn1 Mn7 . 2_454 113.875(11) ?
Mn7 Mn1 Mn7 6_665 2_454 52.632(12) ?
Mn7 Mn1 Mn7 6_666 2_454 134.225(13) ?
Mn1 Mn1 Mn7 5_565 2_455 66.355(12) ?
Co1 Mn1 Mn7 4_565 2_455 99.440(9) ?
Co1 Mn1 Mn7 5_565 2_455 151.018(12) ?
Co5 Mn1 Mn7 6_666 2_455 54.876(10) ?
Co5 Mn1 Mn7 6_665 2_455 152.641(16) ?
Co2 Mn1 Mn7 3 2_455 57.797(9) ?
Co2 Mn1 Mn7 6_665 2_455 100.733(13) ?
Mn2 Mn1 Mn7 . 2_455 113.875(11) ?
Mn7 Mn1 Mn7 6_665 2_455 134.225(13) ?
Mn7 Mn1 Mn7 6_666 2_455 52.632(12) ?
Mn7 Mn1 Mn7 2_454 2_455 106.855(16) ?
Mn1 Mn2 Ge2 . 5_665 149.830(17) ?
Mn1 Mn2 Co3 . 3 148.918(10) ?
Ge2 Mn2 Co3 5_665 3 51.797(9) ?
Mn1 Mn2 Co3 . 6_665 148.918(10) ?
Ge2 Mn2 Co3 5_665 6_665 51.797(9) ?
Co3 Mn2 Co3 3 6_665 54.215(12) ?
Mn1 Mn2 Co6 . 5_665 98.155(15) ?
Ge2 Mn2 Co6 5_665 5_665 51.675(11) ?
Co3 Mn2 Co6 3 5_665 96.820(12) ?
Co3 Mn2 Co6 6_665 5_665 96.820(12) ?
Mn1 Mn2 Co1 . 5_565 56.266(10) ?
Ge2 Mn2 Co1 5_665 5_565 147.559(11) ?
Co3 Mn2 Co1 3 5_565 119.104(14) ?
Co3 Mn2 Co1 6_665 5_565 96.513(10) ?
Co6 Mn2 Co1 5_665 5_565 142.693(13) ?
Mn1 Mn2 Co1 . 4_565 56.266(10) ?
Ge2 Mn2 Co1 5_665 4_565 147.559(11) ?
Co3 Mn2 Co1 3 4_565 96.513(10) ?
Co3 Mn2 Co1 6_665 4_565 119.104(14) ?
Co6 Mn2 Co1 5_665 4_565 142.693(12) ?
Co1 Mn2 Co1 5_565 4_565 48.318(11) ?
Mn1 Mn2 Ge1 . 6_665 98.890(10) ?
Ge2 Mn2 Ge1 5_665 6_665 96.295(10) ?
Co3 Mn2 Ge1 3 6_665 98.201(12) ?
Co3 Mn2 Ge1 6_665 6_665 50.038(7) ?
Co6 Mn2 Ge1 5_665 6_665 117.206(9) ?
Co1 Mn2 Ge1 5_565 6_665 51.896(8) ?
Co1 Mn2 Ge1 4_565 6_665 95.045(13) ?
Mn1 Mn2 Ge1 . 6_666 98.890(10) ?
Ge2 Mn2 Ge1 5_665 6_666 96.295(10) ?
Co3 Mn2 Ge1 3 6_666 50.038(8) ?
Co3 Mn2 Ge1 6_665 6_666 98.201(12) ?
Co6 Mn2 Ge1 5_665 6_666 117.206(8) ?
Co1 Mn2 Ge1 5_565 6_666 95.045(12) ?
Co1 Mn2 Ge1 4_565 6_666 51.896(8) ?
Ge1 Mn2 Ge1 6_665 6_666 118.928(16) ?
Mn1 Mn2 Co2 . 6_665 57.485(11) ?
Ge2 Mn2 Co2 5_665 6_665 95.523(13) ?
Co3 Mn2 Co2 3 6_665 145.906(15) ?
Co3 Mn2 Co2 6_665 6_665 116.643(10) ?
Co6 Mn2 Co2 5_665 6_665 49.498(9) ?
Co1 Mn2 Co2 5_565 6_665 93.539(11) ?
Co1 Mn2 Co2 4_565 6_665 113.751(14) ?
Ge1 Mn2 Co2 6_665 6_665 94.534(8) ?
Ge1 Mn2 Co2 6_666 6_665 142.822(11) ?
Mn1 Mn2 Co2 . 3 57.485(11) ?
Ge2 Mn2 Co2 5_665 3 95.523(13) ?
Co3 Mn2 Co2 3 3 116.643(10) ?
Co3 Mn2 Co2 6_665 3 145.906(15) ?
Co6 Mn2 Co2 5_665 3 49.498(9) ?
Co1 Mn2 Co2 5_565 3 113.751(14) ?
Co1 Mn2 Co2 4_565 3 93.539(11) ?
Ge1 Mn2 Co2 6_665 3 142.822(11) ?
Ge1 Mn2 Co2 6_666 3 94.534(8) ?
Co2 Mn2 Co2 6_665 3 49.245(10) ?
Mn1 Mn2 Mn3 . 5_565 108.261(16) ?
Ge2 Mn2 Mn3 5_665 5_565 101.909(15) ?
Co3 Mn2 Mn3 3 5_565 60.078(10) ?
Co3 Mn2 Mn3 6_665 5_565 60.078(10) ?
Co6 Mn2 Mn3 5_665 5_565 153.584(17) ?
Co1 Mn2 Mn3 5_565 5_565 59.104(11) ?
Co1 Mn2 Mn3 4_565 5_565 59.104(11) ?
Ge1 Mn2 Mn3 6_665 5_565 59.466(8) ?
Ge1 Mn2 Mn3 6_666 5_565 59.466(8) ?
Co2 Mn2 Mn3 6_665 5_565 149.842(10) ?
Co2 Mn2 Mn3 3 5_565 149.842(10) ?
Co4 Mn3 Co1 . . 146.763(12) ?
Co4 Mn3 Co1 . 8 146.763(12) ?
Co1 Mn3 Co1 . 8 47.997(11) ?
Co4 Mn3 Co6 . 2_455 93.834(11) ?
Co1 Mn3 Co6 . 2_455 53.753(9) ?
Co1 Mn3 Co6 8 2_455 96.284(13) ?
Co4 Mn3 Co6 . 2_454 93.834(11) ?
Co1 Mn3 Co6 . 2_454 96.284(13) ?
Co1 Mn3 Co6 8 2_454 53.753(9) ?
Co6 Mn3 Co6 2_455 2_454 118.959(17) ?
Co4 Mn3 Ge1 . 2_454 116.257(9) ?
Co1 Mn3 Ge1 . 2_454 94.339(12) ?
Co1 Mn3 Ge1 8 2_454 51.582(8) ?
Co6 Mn3 Ge1 2_455 2_454 147.326(16) ?
Co6 Mn3 Ge1 2_454 2_454 50.603(9) ?
Co4 Mn3 Ge1 . 2_455 116.257(8) ?
Co1 Mn3 Ge1 . 2_455 51.581(8) ?
Co1 Mn3 Ge1 8 2_455 94.339(12) ?
Co6 Mn3 Ge1 2_455 2_455 50.603(9) ?
Co6 Mn3 Ge1 2_454 2_455 147.326(16) ?
Ge1 Mn3 Ge1 2_454 2_455 117.952(15) ?
Co4 Mn3 Mn5 . . 100.809(15) ?
Co1 Mn3 Mn5 . . 58.817(10) ?
Co1 Mn3 Mn5 8 . 58.817(10) ?
Co6 Mn3 Mn5 2_455 . 59.534(9) ?
Co6 Mn3 Mn5 2_454 . 59.534(8) ?
Ge1 Mn3 Mn5 2_454 . 100.181(10) ?
Ge1 Mn3 Mn5 2_455 . 100.181(11) ?
Co4 Mn3 Co2 . 8 50.176(9) ?
Co1 Mn3 Co2 . 8 118.666(13) ?
Co1 Mn3 Co2 8 8 97.253(10) ?
Co6 Mn3 Co2 2_455 8 95.644(13) ?
Co6 Mn3 Co2 2_454 8 49.435(8) ?
Ge1 Mn3 Co2 2_454 8 94.497(8) ?
Ge1 Mn3 Co2 2_455 8 145.401(11) ?
Mn5 Mn3 Co2 . 8 59.872(11) ?
Co4 Mn3 Co2 . . 50.176(9) ?
Co1 Mn3 Co2 . . 97.253(10) ?
Co1 Mn3 Co2 8 . 118.665(13) ?
Co6 Mn3 Co2 2_455 . 49.435(8) ?
Co6 Mn3 Co2 2_454 . 95.644(13) ?
Ge1 Mn3 Co2 2_454 . 145.400(11) ?
Ge1 Mn3 Co2 2_455 . 94.497(8) ?
Mn5 Mn3 Co2 . . 59.872(11) ?
Co2 Mn3 Co2 8 . 51.510(11) ?
Co1 Mn4 Co1 8 . 50.260(12) ?
Co1 Mn4 Co2 8 3 142.479(16) ?
Co1 Mn4 Co2 . 3 115.174(11) ?
Co1 Mn4 Co2 8 6_665 115.174(11) ?
Co1 Mn4 Co2 . 6_665 142.478(16) ?
Co2 Mn4 Co2 3 6_665 51.314(11) ?
Co1 Mn4 Co4 8 6_666 144.716(12) ?
Co1 Mn4 Co4 . 6_666 94.953(8) ?
Co2 Mn4 Co4 3 6_666 50.234(8) ?
Co2 Mn4 Co4 6_665 6_666 96.005(13) ?
Co1 Mn4 Co4 8 6_665 94.952(9) ?
Co1 Mn4 Co4 . 6_665 144.716(11) ?
Co2 Mn4 Co4 3 6_665 96.005(13) ?
Co2 Mn4 Co4 6_665 6_665 50.234(8) ?
Co4 Mn4 Co4 6_666 6_665 118.511(17) ?
Co1 Mn4 Co3 8 8 95.892(11) ?
Co1 Mn4 Co3 . 8 116.945(14) ?
Co2 Mn4 Co3 3 8 119.107(14) ?
Co2 Mn4 Co3 6_665 8 97.418(10) ?
Co4 Mn4 Co3 6_666 8 95.997(13) ?
Co4 Mn4 Co3 6_665 8 52.784(9) ?
Co1 Mn4 Co3 8 . 116.945(14) ?
Co1 Mn4 Co3 . . 95.893(11) ?
Co2 Mn4 Co3 3 . 97.418(10) ?
Co2 Mn4 Co3 6_665 . 119.107(14) ?
Co4 Mn4 Co3 6_666 . 52.784(9) ?
Co4 Mn4 Co3 6_665 . 95.997(13) ?
Co3 Mn4 Co3 8 . 48.742(11) ?
Co1 Mn4 Mn6 8 . 150.846(10) ?
Co1 Mn4 Mn6 . . 150.847(10) ?
Co2 Mn4 Mn6 3 . 60.592(11) ?
Co2 Mn4 Mn6 6_665 . 60.592(10) ?
Co4 Mn4 Mn6 6_666 . 59.288(8) ?
Co4 Mn4 Mn6 6_665 . 59.288(8) ?
Co3 Mn4 Mn6 8 . 58.521(11) ?
Co3 Mn4 Mn6 . . 58.521(11) ?
Co1 Mn4 Ge2 8 2_454 51.708(8) ?
Co1 Mn4 Ge2 . 2_454 95.891(12) ?
Co2 Mn4 Ge2 3 2_454 145.625(11) ?
Co2 Mn4 Ge2 6_665 2_454 95.101(8) ?
Co4 Mn4 Ge2 6_666 2_454 145.407(16) ?
Co4 Mn4 Ge2 6_665 2_454 50.310(8) ?
Co3 Mn4 Ge2 8 2_454 50.043(8) ?
Co3 Mn4 Ge2 . 2_454 93.420(12) ?
Mn6 Mn4 Ge2 . 2_454 99.146(10) ?
Co1 Mn5 Co1 8 . 48.611(11) ?
Co1 Mn5 Co6 8 2_454 54.217(9) ?
Co1 Mn5 Co6 . 2_454 97.317(13) ?
Co1 Mn5 Co6 8 2_455 97.317(13) ?
Co1 Mn5 Co6 . 2_455 54.217(9) ?
Co6 Mn5 Co6 2_454 2_455 119.766(17) ?
Co1 Mn5 Co3 8 8 94.265(11) ?
Co1 Mn5 Co3 . 8 114.550(14) ?
Co6 Mn5 Co3 2_454 8 94.982(9) ?
Co6 Mn5 Co3 2_455 8 143.484(12) ?
Co1 Mn5 Co3 8 . 114.550(14) ?
Co1 Mn5 Co3 . . 94.266(11) ?
Co6 Mn5 Co3 2_454 . 143.484(11) ?
Co6 Mn5 Co3 2_455 . 94.982(9) ?
Co3 Mn5 Co3 8 . 48.958(11) ?
Co1 Mn5 Ge2 8 2_455 94.633(12) ?
Co1 Mn5 Ge2 . 2_455 51.236(8) ?
Co6 Mn5 Ge2 2_454 2_455 148.049(16) ?
Co6 Mn5 Ge2 2_455 2_455 50.427(9) ?
Co3 Mn5 Ge2 8 2_455 94.269(12) ?
Co3 Mn5 Ge2 . 2_455 50.417(8) ?
Co1 Mn5 Ge2 8 2_454 51.235(8) ?
Co1 Mn5 Ge2 . 2_454 94.633(12) ?
Co6 Mn5 Ge2 2_454 2_454 50.427(9) ?
Co6 Mn5 Ge2 2_455 2_454 148.049(16) ?
Co3 Mn5 Ge2 8 2_454 50.417(8) ?
Co3 Mn5 Ge2 . 2_454 94.269(12) ?
Ge2 Mn5 Ge2 2_455 2_454 118.343(15) ?
Co1 Mn5 Co2 8 8 98.158(10) ?
Co1 Mn5 Co2 . 8 120.021(14) ?
Co6 Mn5 Co2 2_454 8 49.596(8) ?
Co6 Mn5 Co2 2_455 8 96.031(13) ?
Co3 Mn5 Co2 8 8 116.438(10) ?
Co3 Mn5 Co2 . 8 143.712(15) ?
Ge2 Mn5 Co2 2_455 8 145.485(11) ?
Ge2 Mn5 Co2 2_454 8 94.371(8) ?
Co1 Mn5 Co2 8 . 120.022(14) ?
Co1 Mn5 Co2 . . 98.158(10) ?
Co6 Mn5 Co2 2_454 . 96.031(13) ?
Co6 Mn5 Co2 2_455 . 49.596(8) ?
Co3 Mn5 Co2 8 . 143.712(15) ?
Co3 Mn5 Co2 . . 116.437(10) ?
Ge2 Mn5 Co2 2_455 . 94.372(8) ?
Ge2 Mn5 Co2 2_454 . 145.485(11) ?
Co2 Mn5 Co2 8 . 51.621(11) ?
Co3 Mn6 Co3 8 . 49.887(11) ?
Co3 Mn6 Co3 8 4_665 115.825(13) ?
Co3 Mn6 Co3 . 4_665 94.790(11) ?
Co3 Mn6 Co3 8 5_665 94.791(11) ?
Co3 Mn6 Co3 . 5_665 115.825(13) ?
Co3 Mn6 Co3 4_665 5_665 49.349(11) ?
Co3 Mn6 Co4 8 6_665 53.679(8) ?
Co3 Mn6 Co4 . 6_665 98.022(13) ?
Co3 Mn6 Co4 4_665 6_665 143.553(11) ?
Co3 Mn6 Co4 5_665 6_665 94.585(9) ?
Co3 Mn6 Co4 8 6_666 98.022(13) ?
Co3 Mn6 Co4 . 6_666 53.679(8) ?
Co3 Mn6 Co4 4_665 6_666 94.585(9) ?
Co3 Mn6 Co4 5_665 6_666 143.553(11) ?
Co4 Mn6 Co4 6_665 6_666 120.386(17) ?
Co3 Mn6 Co6 8 5_665 146.220(11) ?
Co3 Mn6 Co6 . 5_665 146.221(11) ?
Co3 Mn6 Co6 4_665 5_665 94.715(13) ?
Co3 Mn6 Co6 5_665 5_665 94.715(13) ?
Co4 Mn6 Co6 6_665 5_665 93.274(11) ?
Co4 Mn6 Co6 6_666 5_665 93.274(11) ?
Co3 Mn6 Co2 8 6_665 97.420(10) ?
Co3 Mn6 Co2 . 6_665 119.110(13) ?
Co3 Mn6 Co2 4_665 6_665 143.508(15) ?
Co3 Mn6 Co2 5_665 6_665 116.758(10) ?
Co4 Mn6 Co2 6_665 6_665 49.922(8) ?
Co4 Mn6 Co2 6_666 6_665 95.244(13) ?
Co6 Mn6 Co2 5_665 6_665 49.700(9) ?
Co3 Mn6 Co2 8 3 119.109(13) ?
Co3 Mn6 Co2 . 3 97.421(10) ?
Co3 Mn6 Co2 4_665 3 116.758(10) ?
Co3 Mn6 Co2 5_665 3 143.508(15) ?
Co4 Mn6 Co2 6_665 3 95.243(13) ?
Co4 Mn6 Co2 6_666 3 49.922(8) ?
Co6 Mn6 Co2 5_665 3 49.700(9) ?
Co2 Mn6 Co2 6_665 3 50.131(11) ?
Co3 Mn6 Mn4 8 . 60.644(11) ?
Co3 Mn6 Mn4 . . 60.645(11) ?
Co3 Mn6 Mn4 4_665 . 151.676(9) ?
Co3 Mn6 Mn4 5_665 . 151.676(9) ?
Co4 Mn6 Mn4 6_665 . 60.226(8) ?
Co4 Mn6 Mn4 6_666 . 60.226(9) ?
Co6 Mn6 Mn4 5_665 . 99.175(15) ?
Co2 Mn6 Mn4 6_665 . 58.470(11) ?
Co2 Mn6 Mn4 3 . 58.470(11) ?
Co3 Mn6 Ge1 8 5_665 143.795(12) ?
Co3 Mn6 Ge1 . 5_665 143.795(12) ?
Co3 Mn6 Ge1 4_665 5_665 49.600(8) ?
Co3 Mn6 Ge1 5_665 5_665 49.600(8) ?
Co4 Mn6 Ge1 6_665 5_665 114.724(9) ?
Co4 Mn6 Ge1 6_666 5_665 114.724(9) ?
Co6 Mn6 Ge1 5_665 5_665 50.690(11) ?
Co2 Mn6 Ge1 6_665 5_665 94.643(12) ?
Co2 Mn6 Ge1 3 5_665 94.643(12) ?
Mn4 Mn6 Ge1 . 5_665 149.866(16) ?
Co5 Mn7 Co5 . 5_655 119.090(15) ?
Co5 Mn7 Mn7 . 5_655 59.937(15) ?
Co5 Mn7 Mn7 5_655 5_655 59.153(14) ?
Co5 Mn7 Co1 . 2 55.019(10) ?
Co5 Mn7 Co1 5_655 2 149.038(8) ?
Mn7 Mn7 Co1 5_655 2 106.620(16) ?
Co5 Mn7 Co1 . 7_665 55.018(10) ?
Co5 Mn7 Co1 5_655 7_665 149.038(8) ?
Mn7 Mn7 Co1 5_655 7_665 106.620(16) ?
Co1 Mn7 Co1 2 7_665 57.676(12) ?
Co5 Mn7 Co4 . 5_655 148.264(17) ?
Co5 Mn7 Co4 5_655 5_655 92.646(14) ?
Mn7 Mn7 Co4 5_655 5_655 151.80(2) ?
Co1 Mn7 Co4 2 5_655 98.002(12) ?
Co1 Mn7 Co4 7_665 5_655 98.002(12) ?
Co5 Mn7 Ge2 . . 95.736(15) ?
Co5 Mn7 Ge2 5_655 . 145.174(16) ?
Mn7 Mn7 Ge2 5_655 . 155.67(2) ?
Co1 Mn7 Ge2 2 . 53.008(9) ?
Co1 Mn7 Ge2 7_665 . 53.008(9) ?
Co4 Mn7 Ge2 5_655 . 52.528(11) ?
Co5 Mn7 Co2 . 5_655 150.333(9) ?
Co5 Mn7 Co2 5_655 5_655 52.274(10) ?
Mn7 Mn7 Co2 5_655 5_655 104.340(17) ?
Co1 Mn7 Co2 2 5_655 148.909(15) ?
Co1 Mn7 Co2 7_665 5_655 115.285(9) ?
Co4 Mn7 Co2 5_655 5_655 51.319(9) ?
Ge2 Mn7 Co2 . 5_655 97.402(13) ?
Co5 Mn7 Co2 . 4_655 150.333(9) ?
Co5 Mn7 Co2 5_655 4_655 52.274(10) ?
Mn7 Mn7 Co2 5_655 4_655 104.340(17) ?
Co1 Mn7 Co2 2 4_655 115.285(10) ?
Co1 Mn7 Co2 7_665 4_655 148.909(15) ?
Co4 Mn7 Co2 5_655 4_655 51.319(9) ?
Ge2 Mn7 Co2 . 4_655 97.402(13) ?
Co2 Mn7 Co2 5_655 4_655 52.842(11) ?
Co5 Mn7 Mn4 . 2 107.205(11) ?
Co5 Mn7 Mn4 5_655 2 105.200(11) ?
Mn7 Mn7 Mn4 5_655 2 123.386(9) ?
Co1 Mn7 Mn4 2 2 57.268(9) ?
Co1 Mn7 Mn4 7_665 2 105.334(13) ?
Co4 Mn7 Mn4 5_655 2 60.267(9) ?
Ge2 Mn7 Mn4 . 2 60.538(9) ?
Co2 Mn7 Mn4 5_655 2 102.420(13) ?
Co2 Mn7 Mn4 4_655 2 58.150(10) ?
Co5 Mn7 Mn4 . 2_554 107.205(11) ?
Co5 Mn7 Mn4 5_655 2_554 105.200(11) ?
Mn7 Mn7 Mn4 5_655 2_554 123.386(9) ?
Co1 Mn7 Mn4 2 2_554 105.334(13) ?
Co1 Mn7 Mn4 7_665 2_554 57.268(9) ?
Co4 Mn7 Mn4 5_655 2_554 60.267(9) ?
Ge2 Mn7 Mn4 . 2_554 60.538(9) ?
Co2 Mn7 Mn4 5_655 2_554 58.150(9) ?
Co2 Mn7 Mn4 4_655 2_554 102.420(13) ?
Mn4 Mn7 Mn4 2 2_554 113.160(17) ?
Co5 Mn7 Mn1 . 6_655 56.266(8) ?
Co5 Mn7 Mn1 5_655 6_655 96.518(11) ?
Mn7 Mn7 Mn1 5_655 6_655 64.331(10) ?
Co1 Mn7 Mn1 2 6_655 101.065(13) ?
Co1 Mn7 Mn1 7_665 6_655 53.737(9) ?
Co4 Mn7 Mn1 5_655 6_655 124.506(8) ?
Ge2 Mn7 Mn1 . 6_655 103.513(11) ?
Co2 Mn7 Mn1 5_655 6_655 94.725(9) ?
Co2 Mn7 Mn1 4_655 6_655 143.619(13) ?
Mn4 Mn7 Mn1 2 6_655 157.713(16) ?
Mn4 Mn7 Mn1 2_554 6_655 64.509(10) ?
Co1 Co1 Ge2 8 2_455 122.180(6) ?
Co1 Co1 Co5 8 2_455 121.821(7) ?
Ge2 Co1 Co5 2_455 2_455 109.870(11) ?
Co1 Co1 Ge1 8 2_455 121.716(6) ?
Ge2 Co1 Ge1 2_455 2_455 104.617(10) ?
Co5 Co1 Ge1 2_455 2_455 60.484(11) ?
Co1 Co1 Co6 8 2_455 120.484(6) ?
Ge2 Co1 Co6 2_455 2_455 57.820(10) ?
Co5 Co1 Co6 2_455 2_455 107.755(11) ?
Ge1 Co1 Co6 2_455 2_455 57.844(11) ?
Co1 Co1 Mn1 8 5_565 63.736(6) ?
Ge2 Co1 Mn1 2_455 5_565 129.042(13) ?
Co5 Co1 Mn1 2_455 5_565 64.080(9) ?
Ge1 Co1 Mn1 2_455 5_565 112.246(13) ?
Co6 Co1 Mn1 2_455 5_565 170.084(13) ?
Co1 Co1 Co1 8 8_556 180.0 ?
Ge2 Co1 Co1 2_455 8_556 57.818(6) ?
Co5 Co1 Co1 2_455 8_556 58.180(7) ?
Ge1 Co1 Co1 2_455 8_556 58.285(6) ?
Co6 Co1 Co1 2_455 8_556 59.515(6) ?
Mn1 Co1 Co1 5_565 8_556 116.265(6) ?
Co1 Co1 Mn7 8 2_455 118.837(6) ?
Ge2 Co1 Mn7 2_455 2_455 65.110(10) ?
Co5 Co1 Mn7 2_455 2_455 61.391(11) ?
Ge1 Co1 Mn7 2_455 2_455 110.953(11) ?
Co6 Co1 Mn7 2_455 2_455 112.468(11) ?
Mn1 Co1 Mn7 5_565 2_455 69.452(10) ?
Co1 Co1 Mn7 8_556 2_455 61.162(6) ?
Co1 Co1 Mn4 8 . 64.869(6) ?
Ge2 Co1 Mn4 2_455 . 67.822(9) ?
Co5 Co1 Mn4 2_455 . 120.509(13) ?
Ge1 Co1 Mn4 2_455 . 172.407(11) ?
Co6 Co1 Mn4 2_455 . 116.276(13) ?
Mn1 Co1 Mn4 5_565 . 73.558(13) ?
Co1 Co1 Mn4 8_556 . 115.129(6) ?
Mn7 Co1 Mn4 2_455 . 65.811(10) ?
Co1 Co1 Mn5 8 . 65.694(6) ?
Ge2 Co1 Mn5 2_455 . 65.659(9) ?
Co5 Co1 Mn5 2_455 . 171.409(11) ?
Ge1 Co1 Mn5 2_455 . 112.691(12) ?
Co6 Co1 Mn5 2_455 . 63.679(9) ?
Mn1 Co1 Mn5 5_565 . 124.506(11) ?
Co1 Co1 Mn5 8_556 . 114.305(6) ?
Mn7 Co1 Mn5 2_455 . 120.081(12) ?
Mn4 Co1 Mn5 . . 65.484(12) ?
Co1 Co1 Mn2 8 5_565 65.842(6) ?
Ge2 Co1 Mn2 2_455 5_565 169.331(11) ?
Co5 Co1 Mn2 2_455 5_565 66.896(11) ?
Ge1 Co1 Mn2 2_455 5_565 64.798(9) ?
Co6 Co1 Mn2 2_455 5_565 112.689(13) ?
Mn1 Co1 Mn2 5_565 5_565 59.687(12) ?
Co1 Co1 Mn2 8_556 5_565 114.160(5) ?
Mn7 Co1 Mn2 2_455 5_565 118.741(12) ?
Mn4 Co1 Mn2 . 5_565 122.778(11) ?
Mn5 Co1 Mn2 . 5_565 116.052(11) ?
Co1 Co1 Mn3 8 . 66.002(5) ?
Ge2 Co1 Mn3 2_455 . 112.894(11) ?
Co5 Co1 Mn3 2_455 . 116.565(13) ?
Ge1 Co1 Mn3 2_455 . 64.889(9) ?
Co6 Co1 Mn3 2_455 . 63.475(9) ?
Mn1 Co1 Mn3 5_565 . 114.054(11) ?
Co1 Co1 Mn3 8_556 . 113.999(5) ?
Mn7 Co1 Mn3 2_455 . 175.160(9) ?
Mn4 Co1 Mn3 . . 117.981(11) ?
Mn5 Co1 Mn3 . . 61.207(11) ?
Mn2 Co1 Mn3 5_565 . 62.387(11) ?
Co6 Co2 Co4 2_455 . 118.573(14) ?
Co6 Co2 Co5 2_455 . 120.310(13) ?
Co4 Co2 Co5 . . 108.778(11) ?
Co6 Co2 Co2 2_455 8_556 59.614(6) ?
Co4 Co2 Co2 . 8_556 121.291(6) ?
Co5 Co2 Co2 . 8_556 121.096(6) ?
Co6 Co2 Co2 2_455 8 120.385(7) ?
Co4 Co2 Co2 . 8 58.708(6) ?
Co5 Co2 Co2 . 8 58.905(6) ?
Co2 Co2 Co2 8_556 8 179.999(17) ?
Co6 Co2 Mn1 2_455 6_656 109.476(11) ?
Co4 Co2 Mn1 . 6_656 124.958(13) ?
Co5 Co2 Mn1 . 6_656 63.309(10) ?
Co2 Co2 Mn1 8_556 6_656 63.402(6) ?
Co2 Co2 Mn1 8 6_656 116.599(6) ?
Co6 Co2 Mn4 2_455 6_656 113.425(11) ?
Co4 Co2 Mn4 . 6_656 66.261(9) ?
Co5 Co2 Mn4 . 6_656 117.773(12) ?
Co2 Co2 Mn4 8_556 6_656 64.343(5) ?
Co2 Co2 Mn4 8 6_656 115.657(6) ?
Mn1 Co2 Mn4 6_656 6_656 71.342(11) ?
Co6 Co2 Mn7 2_455 5_655 176.035(10) ?
Co4 Co2 Mn7 . 5_655 63.003(11) ?
Co5 Co2 Mn7 . 5_655 61.087(11) ?
Co2 Co2 Mn7 8_556 5_655 116.422(6) ?
Co2 Co2 Mn7 8 5_655 63.579(5) ?
Mn1 Co2 Mn7 6_656 5_655 67.497(10) ?
Mn4 Co2 Mn7 6_656 5_655 63.463(9) ?
Co6 Co2 Mn6 2_455 6_656 64.713(11) ?
Co4 Co2 Mn6 . 6_656 64.499(9) ?
Co5 Co2 Mn6 . 6_656 173.252(10) ?
Co2 Co2 Mn6 8_556 6_656 64.934(5) ?
Co2 Co2 Mn6 8 6_656 115.065(5) ?
Mn1 Co2 Mn6 6_656 6_656 120.433(11) ?
Mn4 Co2 Mn6 6_656 6_656 60.936(11) ?
Mn7 Co2 Mn6 5_655 6_656 114.237(12) ?
Co6 Co2 Mn5 2_455 . 64.697(9) ?
Co4 Co2 Mn5 . . 111.558(11) ?
Co5 Co2 Mn5 . . 65.503(11) ?
Co2 Co2 Mn5 8_556 . 115.811(5) ?
Co2 Co2 Mn5 8 . 64.189(5) ?
Mn1 Co2 Mn5 6_656 . 112.126(12) ?
Mn4 Co2 Mn5 6_656 . 176.351(13) ?
Mn7 Co2 Mn5 5_655 . 118.556(10) ?
Mn6 Co2 Mn5 6_656 . 115.607(12) ?
Co6 Co2 Mn3 2_455 . 64.907(9) ?
Co4 Co2 Mn3 . . 63.187(12) ?
Co5 Co2 Mn3 . . 113.187(11) ?
Co2 Co2 Mn3 8_556 . 115.754(5) ?
Co2 Co2 Mn3 8 . 64.244(6) ?
Mn1 Co2 Mn3 6_656 . 171.499(13) ?
Mn4 Co2 Mn3 6_656 . 116.408(12) ?
Mn7 Co2 Mn3 5_655 . 118.403(10) ?
Mn6 Co2 Mn3 6_656 . 63.933(10) ?
Mn5 Co2 Mn3 . . 60.058(10) ?
Co6 Co2 Mn2 2_455 6_656 63.112(12) ?
Co4 Co2 Mn2 . 6_656 173.281(9) ?
Co5 Co2 Mn2 . 6_656 66.106(9) ?
Co2 Co2 Mn2 8_556 6_656 65.378(5) ?
Co2 Co2 Mn2 8 6_656 114.623(5) ?
Mn1 Co2 Mn2 6_656 6_656 57.534(11) ?
Mn4 Co2 Mn2 6_656 6_656 119.653(11) ?
Mn7 Co2 Mn2 5_655 6_656 115.791(13) ?
Mn6 Co2 Mn2 6_656 6_656 120.545(10) ?
Mn5 Co2 Mn2 . 6_656 62.713(9) ?
Mn3 Co2 Mn2 . 6_656 114.082(12) ?
Co3 Co3 Ge1 8 . 60.422(6) ?
Co3 Co3 Ge2 8 2_455 121.656(6) ?
Ge1 Co3 Ge2 . 2_455 120.393(12) ?
Co3 Co3 Ge3 8 2 121.650(6) ?
Ge1 Co3 Ge3 . 2 121.689(12) ?
Ge2 Co3 Ge3 2_455 2 105.968(10) ?
Co3 Co3 Co4 8 6_666 120.136(6) ?
Ge1 Co3 Co4 . 6_666 179.133(12) ?
Ge2 Co3 Co4 2_455 6_666 58.786(10) ?
Ge3 Co3 Co4 2 6_666 58.730(9) ?
Co3 Co3 Co3 8 8_556 180.0 ?
Ge1 Co3 Co3 . 8_556 119.578(6) ?
Ge2 Co3 Co3 2_455 8_556 58.342(6) ?
Ge3 Co3 Co3 2 8_556 58.351(5) ?
Co4 Co3 Co3 6_666 8_556 59.863(6) ?
Co3 Co3 Mn6 8 . 65.056(6) ?
Ge1 Co3 Mn6 . . 117.022(11) ?
Ge2 Co3 Mn6 2_455 . 113.562(12) ?
Ge3 Co3 Mn6 2 . 66.260(8) ?
Co4 Co3 Mn6 6_666 . 63.811(9) ?
Co3 Co3 Mn6 8_556 . 114.944(6) ?
Co3 Co3 Mn2 8 6_656 117.108(6) ?
Ge1 Co3 Mn2 . 6_656 66.094(9) ?
Ge2 Co3 Mn2 2_455 6_656 63.359(10) ?
Ge3 Co3 Mn2 2 6_656 113.171(10) ?
Co4 Co3 Mn2 6_666 6_656 113.070(11) ?
Co3 Co3 Mn2 8_556 6_656 62.893(6) ?
Mn6 Co3 Mn2 . 6_656 176.772(11) ?
Co3 Co3 Mn6 8 5_665 65.326(6) ?
Ge1 Co3 Mn6 . 5_665 66.190(11) ?
Ge2 Co3 Mn6 2_455 5_665 171.747(11) ?
Ge3 Co3 Mn6 2 5_665 65.783(8) ?
Co4 Co3 Mn6 6_666 5_665 114.599(13) ?
Co3 Co3 Mn6 8_556 5_665 114.676(5) ?
Mn6 Co3 Mn6 . 5_665 64.175(13) ?
Mn2 Co3 Mn6 6_656 5_665 118.717(12) ?
Co3 Co3 Mn5 8 . 65.520(6) ?
Ge1 Co3 Mn5 . . 65.905(11) ?
Ge2 Co3 Mn5 2_455 . 65.053(9) ?
Ge3 Co3 Mn5 2 . 171.003(10) ?
Co4 Co3 Mn5 6_666 . 113.606(13) ?
Co3 Co3 Mn5 8_556 . 114.479(5) ?
Mn6 Co3 Mn5 . . 115.861(11) ?
Mn2 Co3 Mn5 6_656 . 64.174(10) ?
Mn6 Co3 Mn5 5_665 . 123.198(10) ?
Co3 Co3 Mn4 8 . 65.628(6) ?
Ge1 Co3 Mn4 . . 116.509(10) ?
Ge2 Co3 Mn4 2_455 . 65.581(9) ?
Ge3 Co3 Mn4 2 . 113.654(10) ?
Co4 Co3 Mn4 6_666 . 63.566(9) ?
Co3 Co3 Mn4 8_556 . 114.370(6) ?
Mn6 Co3 Mn4 . . 60.834(11) ?
Mn2 Co3 Mn4 6_656 . 117.412(12) ?
Mn6 Co3 Mn4 5_665 . 117.108(11) ?
Mn5 Co3 Mn4 . . 63.012(11) ?
Co3 Co3 Mn3 8 2 116.414(6) ?
Ge1 Co3 Mn3 . 2 65.309(9) ?
Ge2 Co3 Mn3 2_455 2 112.814(11) ?
Ge3 Co3 Mn3 2 2 65.291(9) ?
Co4 Co3 Mn3 6_666 2 114.601(11) ?
Co3 Co3 Mn3 8_556 2 63.588(6) ?
Mn6 Co3 Mn3 . 2 119.512(12) ?
Mn2 Co3 Mn3 6_656 2 62.132(11) ?
Mn6 Co3 Mn3 5_665 2 64.289(10) ?
Mn5 Co3 Mn3 . 2 117.743(12) ?
Mn4 Co3 Mn3 . 2 177.948(9) ?
Co2 Co4 Co2 8 . 62.582(12) ?
Co2 Co4 Ge3 8 . 122.431(12) ?
Co2 Co4 Ge3 . . 122.432(12) ?
Co2 Co4 Ge2 8 5_655 119.978(13) ?
Co2 Co4 Ge2 . 5_655 119.977(13) ?
Ge3 Co4 Ge2 . 5_655 105.345(12) ?
Co2 Co4 Co3 8 6_655 118.553(8) ?
Co2 Co4 Co3 . 6_655 178.226(13) ?
Ge3 Co4 Co3 . 6_655 58.391(8) ?
Ge2 Co4 Co3 5_655 6_655 58.353(10) ?
Co2 Co4 Co3 8 3_545 178.226(13) ?
Co2 Co4 Co3 . 3_545 118.553(8) ?
Ge3 Co4 Co3 . 3_545 58.391(8) ?
Ge2 Co4 Co3 5_655 3_545 58.353(10) ?
Co3 Co4 Co3 6_655 3_545 60.276(12) ?
Co2 Co4 Mn7 8 5_655 65.676(11) ?
Co2 Co4 Mn7 . 5_655 65.676(11) ?
Ge3 Co4 Mn7 . 5_655 169.945(15) ?
Ge2 Co4 Mn7 5_655 5_655 64.599(12) ?
Co3 Co4 Mn7 6_655 5_655 113.326(13) ?
Co3 Co4 Mn7 3_545 5_655 113.326(13) ?
Co2 Co4 Mn3 8 . 66.636(11) ?
Co2 Co4 Mn3 . . 66.637(11) ?
Ge3 Co4 Mn3 . . 66.522(10) ?
Ge2 Co4 Mn3 5_655 . 171.867(16) ?
Co3 Co4 Mn3 6_655 . 114.970(13) ?
Co3 Co4 Mn3 3_545 . 114.970(13) ?
Mn7 Co4 Mn3 5_655 . 123.533(15) ?
Co2 Co4 Mn6 8 6_655 65.577(10) ?
Co2 Co4 Mn6 . 6_655 119.202(14) ?
Ge3 Co4 Mn6 . 6_655 65.617(9) ?
Ge2 Co4 Mn6 5_655 6_655 112.101(10) ?
Co3 Co4 Mn6 6_655 6_655 62.511(10) ?
Co3 Co4 Mn6 3_545 6_655 114.188(14) ?
Mn7 Co4 Mn6 5_655 6_655 117.054(9) ?
Mn3 Co4 Mn6 . 6_655 65.266(9) ?
Co2 Co4 Mn6 8 6_656 119.201(14) ?
Co2 Co4 Mn6 . 6_656 65.577(10) ?
Ge3 Co4 Mn6 . 6_656 65.617(9) ?
Ge2 Co4 Mn6 5_655 6_656 112.101(10) ?
Co3 Co4 Mn6 6_655 6_656 114.188(13) ?
Co3 Co4 Mn6 3_545 6_656 62.511(10) ?
Mn7 Co4 Mn6 5_655 6_656 117.054(9) ?
Mn3 Co4 Mn6 . 6_656 65.266(9) ?
Mn6 Co4 Mn6 6_655 6_656 120.387(17) ?
Co2 Co4 Mn4 8 6_656 116.529(14) ?
Co2 Co4 Mn4 . 6_656 63.503(10) ?
Ge3 Co4 Mn4 . 6_656 113.442(9) ?
Ge2 Co4 Mn4 5_655 6_656 65.489(9) ?
Co3 Co4 Mn4 6_655 6_656 114.783(13) ?
Co3 Co4 Mn4 3_545 6_656 63.649(10) ?
Mn7 Co4 Mn4 5_655 6_656 63.400(9) ?
Mn3 Co4 Mn4 . 6_656 116.933(9) ?
Mn6 Co4 Mn4 6_655 6_656 177.285(15) ?
Mn6 Co4 Mn4 6_656 6_656 60.485(10) ?
Co2 Co5 Co2 . 8 62.191(13) ?
Co2 Co5 Co1 . 2 117.062(9) ?
Co2 Co5 Co1 8 2 178.331(15) ?
Co2 Co5 Co1 . 7_665 178.332(15) ?
Co2 Co5 Co1 8 7_665 117.063(9) ?
Co1 Co5 Co1 2 7_665 63.639(13) ?
Co2 Co5 Ge1 . . 118.937(12) ?
Co2 Co5 Ge1 8 . 118.937(12) ?
Co1 Co5 Ge1 2 . 59.904(9) ?
Co1 Co5 Ge1 7_665 . 59.904(9) ?
Co2 Co5 Mn7 . . 118.064(13) ?
Co2 Co5 Mn7 8 . 118.064(13) ?
Co1 Co5 Mn7 2 . 63.591(11) ?
Co1 Co5 Mn7 7_665 . 63.591(11) ?
Ge1 Co5 Mn7 . . 112.269(15) ?
Co2 Co5 Mn7 . 5_655 66.640(10) ?
Co2 Co5 Mn7 8 5_655 66.640(10) ?
Co1 Co5 Mn7 2 5_655 114.609(13) ?
Co1 Co5 Mn7 7_665 5_655 114.609(13) ?
Ge1 Co5 Mn7 . 5_655 173.179(16) ?
Mn7 Co5 Mn7 . 5_655 60.909(15) ?
Co2 Co5 Mn1 . 6_655 119.743(14) ?
Co2 Co5 Mn1 8 6_655 63.575(10) ?
Co1 Co5 Mn1 2 6_655 117.763(14) ?
Co1 Co5 Mn1 7_665 6_655 60.331(10) ?
Ge1 Co5 Mn1 . 6_655 108.800(10) ?
Mn7 Co5 Mn1 . 6_655 68.911(10) ?
Mn7 Co5 Mn1 5_655 6_655 69.483(10) ?
Co2 Co5 Mn1 . 6_656 63.574(10) ?
Co2 Co5 Mn1 8 6_656 119.743(14) ?
Co1 Co5 Mn1 2 6_656 60.331(10) ?
Co1 Co5 Mn1 7_665 6_656 117.763(14) ?
Ge1 Co5 Mn1 . 6_656 108.800(10) ?
Mn7 Co5 Mn1 . 6_656 68.911(10) ?
Mn7 Co5 Mn1 5_655 6_656 69.483(10) ?
Mn1 Co5 Mn1 6_655 6_656 131.327(19) ?
Co2 Co5 Mn5 . . 64.791(11) ?
Co2 Co5 Mn5 8 . 64.791(11) ?
Co1 Co5 Mn5 2 . 113.564(13) ?
Co1 Co5 Mn5 7_665 . 113.564(13) ?
Ge1 Co5 Mn5 . . 64.232(12) ?
Mn7 Co5 Mn5 . . 176.502(16) ?
Mn7 Co5 Mn5 5_655 . 122.589(16) ?
Mn1 Co5 Mn5 6_655 . 111.802(10) ?
Mn1 Co5 Mn5 6_656 . 111.802(10) ?
Co2 Co5 Mn2 . 6_656 65.012(10) ?
Co2 Co5 Mn2 8 6_656 116.346(14) ?
Co1 Co5 Mn2 2 6_656 62.162(10) ?
Co1 Co5 Mn2 7_665 6_656 114.666(13) ?
Ge1 Co5 Mn2 . 6_656 62.846(9) ?
Mn7 Co5 Mn2 . 6_656 116.628(9) ?
Mn7 Co5 Mn2 5_655 6_656 119.241(9) ?
Mn1 Co5 Mn2 6_655 6_656 170.950(14) ?
Mn1 Co5 Mn2 6_656 6_656 57.275(10) ?
Mn5 Co5 Mn2 . 6_656 62.209(9) ?
Co2 Co6 Co2 2 7_665 60.771(13) ?
Co2 Co6 Ge2 2 . 121.153(13) ?
Co2 Co6 Ge2 7_665 . 121.153(13) ?
Co2 Co6 Ge1 2 . 121.118(13) ?
Co2 Co6 Ge1 7_665 . 121.118(13) ?
Ge2 Co6 Ge1 . . 106.347(14) ?
Co2 Co6 Co1 2 7_665 179.649(16) ?
Co2 Co6 Co1 7_665 7_665 119.129(8) ?
Ge2 Co6 Co1 . 7_665 58.568(10) ?
Ge1 Co6 Co1 . 7_665 59.232(9) ?
Co2 Co6 Co1 2 2 119.129(8) ?
Co2 Co6 Co1 7_665 2 179.649(16) ?
Ge2 Co6 Co1 . 2 58.568(10) ?
Ge1 Co6 Co1 . 2 59.232(9) ?
Co1 Co6 Co1 7_665 2 60.970(12) ?
Co2 Co6 Mn2 2 5_665 67.390(11) ?
Co2 Co6 Mn2 7_665 5_665 67.390(11) ?
Ge2 Co6 Mn2 . 5_665 63.315(11) ?
Ge1 Co6 Mn2 . 5_665 169.662(16) ?
Co1 Co6 Mn2 7_665 5_665 112.260(13) ?
Co1 Co6 Mn2 2 5_665 112.260(13) ?
Co2 Co6 Mn6 2 5_665 65.585(11) ?
Co2 Co6 Mn6 7_665 5_665 65.585(11) ?
Ge2 Co6 Mn6 . 5_665 171.782(16) ?
Ge1 Co6 Mn6 . 5_665 65.435(12) ?
Co1 Co6 Mn6 7_665 5_665 114.712(13) ?
Co1 Co6 Mn6 2 5_665 114.712(13) ?
Mn2 Co6 Mn6 5_665 5_665 124.903(15) ?
Co2 Co6 Mn5 2 2 65.707(10) ?
Co2 Co6 Mn5 7_665 2 117.623(14) ?
Ge2 Co6 Mn5 . 2 65.231(9) ?
Ge1 Co6 Mn5 . 2 112.512(10) ?
Co1 Co6 Mn5 7_665 2 114.191(14) ?
Co1 Co6 Mn5 2 2 62.104(10) ?
Mn2 Co6 Mn5 5_665 2 64.224(9) ?
Mn6 Co6 Mn5 5_665 2 117.008(9) ?
Co2 Co6 Mn5 2 2_554 117.623(14) ?
Co2 Co6 Mn5 7_665 2_554 65.707(10) ?
Ge2 Co6 Mn5 . 2_554 65.231(9) ?
Ge1 Co6 Mn5 . 2_554 112.512(10) ?
Co1 Co6 Mn5 7_665 2_554 62.104(10) ?
Co1 Co6 Mn5 2 2_554 114.191(14) ?
Mn2 Co6 Mn5 5_665 2_554 64.224(9) ?
Mn6 Co6 Mn5 5_665 2_554 117.008(9) ?
Mn5 Co6 Mn5 2 2_554 119.767(17) ?
Co2 Co6 Mn3 2 2_554 117.340(14) ?
Co2 Co6 Mn3 7_665 2_554 65.657(10) ?
Ge2 Co6 Mn3 . 2_554 112.920(10) ?
Ge1 Co6 Mn3 . 2_554 65.014(9) ?
Co1 Co6 Mn3 7_665 2_554 62.771(10) ?
Co1 Co6 Mn3 2 2_554 114.613(14) ?
Mn2 Co6 Mn3 5_665 2_554 117.784(9) ?
Mn6 Co6 Mn3 5_665 2_554 64.403(9) ?
Mn5 Co6 Mn3 2 2_554 176.675(16) ?
Mn5 Co6 Mn3 2_554 2_554 60.529(10) ?
Co2 Co6 Mn3 2 2 65.657(10) ?
Co2 Co6 Mn3 7_665 2 117.340(14) ?
Ge2 Co6 Mn3 . 2 112.920(10) ?
Ge1 Co6 Mn3 . 2 65.014(9) ?
Co1 Co6 Mn3 7_665 2 114.613(14) ?
Co1 Co6 Mn3 2 2 62.771(10) ?
Mn2 Co6 Mn3 5_665 2 117.784(9) ?
Mn6 Co6 Mn3 5_665 2 64.403(9) ?
Mn5 Co6 Mn3 2 2 60.529(10) ?
Mn5 Co6 Mn3 2_554 2 176.675(16) ?
Mn3 Co6 Mn3 2_554 2 118.958(17) ?
Co3 Ge1 Co3 . 8 59.156(12) ?
Co3 Ge1 Co6 . . 118.982(12) ?
Co3 Ge1 Co6 8 . 118.983(12) ?
Co3 Ge1 Co1 . 7_665 177.501(10) ?
Co3 Ge1 Co1 8 7_665 118.691(8) ?
Co6 Ge1 Co1 . 7_665 62.922(9) ?
Co3 Ge1 Co1 . 2 118.690(8) ?
Co3 Ge1 Co1 8 2 177.500(10) ?
Co6 Ge1 Co1 . 2 62.922(10) ?
Co1 Ge1 Co1 7_665 2 63.430(12) ?
Co3 Ge1 Co5 . . 119.905(12) ?
Co3 Ge1 Co5 8 . 119.904(12) ?
Co6 Ge1 Co5 . . 111.164(13) ?
Co1 Ge1 Co5 7_665 . 59.614(10) ?
Co1 Ge1 Co5 2 . 59.614(10) ?
Co3 Ge1 Mn2 . 6_655 114.197(12) ?
Co3 Ge1 Mn2 8 6_655 63.868(10) ?
Co6 Ge1 Mn2 . 6_655 115.560(9) ?
Co1 Ge1 Mn2 7_665 6_655 63.308(10) ?
Co1 Ge1 Mn2 2 6_655 117.153(12) ?
Co5 Ge1 Mn2 . 6_655 66.048(8) ?
Co3 Ge1 Mn2 . 6_656 63.868(10) ?
Co3 Ge1 Mn2 8 6_656 114.196(13) ?
Co6 Ge1 Mn2 . 6_656 115.560(9) ?
Co1 Ge1 Mn2 7_665 6_656 117.153(12) ?
Co1 Ge1 Mn2 2 6_656 63.308(10) ?
Co5 Ge1 Mn2 . 6_656 66.048(9) ?
Mn2 Ge1 Mn2 6_655 6_656 118.929(16) ?
Co3 Ge1 Mn3 . 2 65.413(10) ?
Co3 Ge1 Mn3 8 2 115.463(12) ?
Co6 Ge1 Mn3 . 2 64.381(8) ?
Co1 Ge1 Mn3 7_665 2 117.081(12) ?
Co1 Ge1 Mn3 2 2 63.529(10) ?
Co5 Ge1 Mn3 . 2 114.688(9) ?
Mn2 Ge1 Mn3 6_655 2 179.256(13) ?
Mn2 Ge1 Mn3 6_656 2 61.556(10) ?
Co3 Ge1 Mn3 . 2_554 115.463(13) ?
Co3 Ge1 Mn3 8 2_554 65.414(10) ?
Co6 Ge1 Mn3 . 2_554 64.381(9) ?
Co1 Ge1 Mn3 7_665 2_554 63.529(10) ?
Co1 Ge1 Mn3 2 2_554 117.081(12) ?
Co5 Ge1 Mn3 . 2_554 114.688(9) ?
Mn2 Ge1 Mn3 6_655 2_554 61.556(10) ?
Mn2 Ge1 Mn3 6_656 2_554 179.256(13) ?
Mn3 Ge1 Mn3 2 2_554 117.953(16) ?
Co3 Ge1 Mn6 . 5_665 64.211(10) ?
Co3 Ge1 Mn6 8 5_665 64.212(10) ?
Co6 Ge1 Mn6 . 5_665 63.874(12) ?
Co1 Ge1 Mn6 7_665 5_665 116.408(12) ?
Co1 Ge1 Mn6 2 5_665 116.408(12) ?
Co5 Ge1 Mn6 . 5_665 175.038(14) ?
Mn2 Ge1 Mn6 6_655 5_665 115.523(8) ?
Mn2 Ge1 Mn6 6_656 5_665 115.523(9) ?
Mn3 Ge1 Mn6 2 5_665 63.754(8) ?
Mn3 Ge1 Mn6 2_554 5_665 63.754(8) ?
Co6 Ge2 Co3 . 2 119.262(11) ?
Co6 Ge2 Co3 . 7_665 119.262(11) ?
Co3 Ge2 Co3 2 7_665 63.317(13) ?
Co6 Ge2 Co4 . 5_655 177.355(15) ?
Co3 Ge2 Co4 2 5_655 62.862(9) ?
Co3 Ge2 Co4 7_665 5_655 62.862(9) ?
Co6 Ge2 Co1 . 7_665 63.612(9) ?
Co3 Ge2 Co1 2 7_665 177.092(13) ?
Co3 Ge2 Co1 7_665 7_665 116.081(9) ?
Co4 Ge2 Co1 5_655 7_665 114.252(11) ?
Co6 Ge2 Co1 . 2 63.612(9) ?
Co3 Ge2 Co1 2 2 116.081(9) ?
Co3 Ge2 Co1 7_665 2 177.092(13) ?
Co4 Ge2 Co1 5_655 2 114.252(11) ?
Co1 Ge2 Co1 7_665 2 64.363(13) ?
Co6 Ge2 Mn2 . 5_665 65.009(13) ?
Co3 Ge2 Mn2 2 5_665 64.843(11) ?
Co3 Ge2 Mn2 7_665 5_665 64.843(10) ?
Co4 Ge2 Mn2 5_655 5_665 117.636(14) ?
Co1 Ge2 Mn2 7_665 5_665 117.714(12) ?
Co1 Ge2 Mn2 2 5_665 117.714(12) ?
Co6 Ge2 Mn7 . . 114.484(14) ?
Co3 Ge2 Mn7 2 . 115.570(12) ?
Co3 Ge2 Mn7 7_665 . 115.570(12) ?
Co4 Ge2 Mn7 5_655 . 62.872(12) ?
Co1 Ge2 Mn7 7_665 . 61.881(10) ?
Co1 Ge2 Mn7 2 . 61.881(10) ?
Mn2 Ge2 Mn7 5_665 . 179.493(13) ?
Co6 Ge2 Mn5 . 2 64.342(8) ?
Co3 Ge2 Mn5 2 2 64.529(9) ?
Co3 Ge2 Mn5 7_665 2 118.121(13) ?
Co4 Ge2 Mn5 5_655 2 116.436(8) ?
Co1 Ge2 Mn5 7_665 2 117.538(12) ?
Co1 Ge2 Mn5 2 2 63.105(10) ?
Mn2 Ge2 Mn5 5_665 2 64.445(8) ?
Mn7 Ge2 Mn5 . 2 115.399(9) ?
Co6 Ge2 Mn5 . 2_554 64.342(8) ?
Co3 Ge2 Mn5 2 2_554 118.121(12) ?
Co3 Ge2 Mn5 7_665 2_554 64.529(9) ?
Co4 Ge2 Mn5 5_655 2_554 116.436(9) ?
Co1 Ge2 Mn5 7_665 2_554 63.105(10) ?
Co1 Ge2 Mn5 2 2_554 117.538(12) ?
Mn2 Ge2 Mn5 5_665 2_554 64.445(9) ?
Mn7 Ge2 Mn5 . 2_554 115.399(9) ?
Mn5 Ge2 Mn5 2 2_554 118.342(15) ?
Co6 Ge2 Mn4 . 2_554 114.905(9) ?
Co3 Ge2 Mn4 2 2_554 117.402(12) ?
Co3 Ge2 Mn4 7_665 2_554 64.375(10) ?
Co4 Ge2 Mn4 5_655 2_554 64.201(9) ?
Co1 Ge2 Mn4 7_665 2_554 60.469(9) ?
Co1 Ge2 Mn4 2 2_554 114.394(13) ?
Mn2 Ge2 Mn4 5_665 2_554 117.625(9) ?
Mn7 Ge2 Mn4 . 2_554 62.518(9) ?
Mn5 Ge2 Mn4 2 2_554 177.498(13) ?
Mn5 Ge2 Mn4 2_554 2_554 62.516(10) ?
Co6 Ge2 Mn4 . 2 114.905(9) ?
Co3 Ge2 Mn4 2 2 64.375(10) ?
Co3 Ge2 Mn4 7_665 2 117.402(12) ?
Co4 Ge2 Mn4 5_655 2 64.201(8) ?
Co1 Ge2 Mn4 7_665 2 114.394(13) ?
Co1 Ge2 Mn4 2 2 60.469(9) ?
Mn2 Ge2 Mn4 5_665 2 117.625(9) ?
Mn7 Ge2 Mn4 . 2 62.518(8) ?
Mn5 Ge2 Mn4 2 2 62.516(10) ?
Mn5 Ge2 Mn4 2_554 2 177.498(13) ?
Mn4 Ge2 Mn4 2_554 2 116.520(15) ?
Co3 Ge3 Co3 6_655 2_455 180.000(11) ?
Co3 Ge3 Co3 6_655 7_565 116.701(11) ?
Co3 Ge3 Co3 2_455 7_565 63.299(11) ?
Co3 Ge3 Co3 6_655 3_545 63.299(11) ?
Co3 Ge3 Co3 2_455 3_545 116.701(11) ?
Co3 Ge3 Co3 7_565 3_545 180.000(11) ?
Co3 Ge3 Co4 6_655 . 62.879(8) ?
Co3 Ge3 Co4 2_455 . 117.121(8) ?
Co3 Ge3 Co4 7_565 . 117.121(8) ?
Co3 Ge3 Co4 3_545 . 62.879(8) ?
Co3 Ge3 Co4 6_655 5 117.120(8) ?
Co3 Ge3 Co4 2_455 5 62.880(8) ?
Co3 Ge3 Co4 7_565 5 62.880(8) ?
Co3 Ge3 Co4 3_545 5 117.120(8) ?
Co4 Ge3 Co4 . 5 180.0 ?
Co3 Ge3 Mn6 6_655 2_454 63.733(9) ?
Co3 Ge3 Mn6 2_455 2_454 116.267(9) ?
Co3 Ge3 Mn6 7_565 2_454 62.997(9) ?
Co3 Ge3 Mn6 3_545 2_454 117.003(9) ?
Co4 Ge3 Mn6 . 2_454 116.262(7) ?
Co4 Ge3 Mn6 5 2_454 63.737(7) ?
Co3 Ge3 Mn6 6_655 6_656 116.267(9) ?
Co3 Ge3 Mn6 2_455 6_656 63.733(9) ?
Co3 Ge3 Mn6 7_565 6_656 117.003(9) ?
Co3 Ge3 Mn6 3_545 6_656 62.997(9) ?
Co4 Ge3 Mn6 . 6_656 63.738(7) ?
Co4 Ge3 Mn6 5 6_656 116.263(7) ?
Mn6 Ge3 Mn6 2_454 6_656 180.000(18) ?
Co3 Ge3 Mn6 6_655 6_655 62.997(9) ?
Co3 Ge3 Mn6 2_455 6_655 117.003(9) ?
Co3 Ge3 Mn6 7_565 6_655 63.733(9) ?
Co3 Ge3 Mn6 3_545 6_655 116.267(9) ?
Co4 Ge3 Mn6 . 6_655 63.738(7) ?
Co4 Ge3 Mn6 5 6_655 116.263(7) ?
Mn6 Ge3 Mn6 2_454 6_655 62.626(13) ?
Mn6 Ge3 Mn6 6_656 6_655 117.374(13) ?
Co3 Ge3 Mn6 6_655 2_455 117.003(9) ?
Co3 Ge3 Mn6 2_455 2_455 62.997(9) ?
Co3 Ge3 Mn6 7_565 2_455 116.267(9) ?
Co3 Ge3 Mn6 3_545 2_455 63.733(9) ?
Co4 Ge3 Mn6 . 2_455 116.262(7) ?
Co4 Ge3 Mn6 5 2_455 63.737(7) ?
Mn6 Ge3 Mn6 2_454 2_455 117.374(13) ?
Mn6 Ge3 Mn6 6_656 2_455 62.626(13) ?
Mn6 Ge3 Mn6 6_655 2_455 180.000(18) ?
Co3 Ge3 Mn3 6_655 . 115.316(9) ?
Co3 Ge3 Mn3 2_455 . 64.684(9) ?
Co3 Ge3 Mn3 7_565 . 64.684(9) ?
Co3 Ge3 Mn3 3_545 . 115.316(9) ?
Co4 Ge3 Mn3 . . 62.532(10) ?
Co4 Ge3 Mn3 5 . 117.469(10) ?
Mn6 Ge3 Mn3 2_454 . 116.485(7) ?
Mn6 Ge3 Mn3 6_656 . 63.515(7) ?
Mn6 Ge3 Mn3 6_655 . 63.515(7) ?
Mn6 Ge3 Mn3 2_455 . 116.485(7) ?
Co3 Ge3 Mn3 6_655 5 64.683(9) ?
Co3 Ge3 Mn3 2_455 5 115.317(9) ?
Co3 Ge3 Mn3 7_565 5 115.316(9) ?
Co3 Ge3 Mn3 3_545 5 64.684(9) ?
Co4 Ge3 Mn3 . 5 117.467(10) ?
Co4 Ge3 Mn3 5 5 62.532(10) ?
Mn6 Ge3 Mn3 2_454 5 63.516(7) ?
Mn6 Ge3 Mn3 6_656 5 116.484(7) ?
Mn6 Ge3 Mn3 6_655 5 116.484(7) ?
Mn6 Ge3 Mn3 2_455 5 63.516(7) ?
Mn3 Ge3 Mn3 . 5 180.0 ?

loop_
_geom_bond_atom_site_label_1
_geom_bond_atom_site_label_2
_geom_bond_site_symmetry_2
_geom_bond_distance
_geom_bond_publ_flag
Mn1 Mn1 5_565 2.3298(7) ?
Mn1 Co1 4_565 2.5646(4) ?
Mn1 Co1 5_565 2.5646(4) ?
Mn1 Co5 6_666 2.6546(3) ?
Mn1 Co5 6_665 2.6546(3) ?
Mn1 Co2 3 2.6607(4) ?
Mn1 Co2 6_665 2.6607(4) ?
Mn1 Mn2 . 2.6621(5) ?
Mn1 Mn7 6_665 2.9783(3) ?
Mn1 Mn7 6_666 2.9783(3) ?
Mn1 Mn7 2_454 3.0117(3) ?
Mn1 Mn7 2_455 3.0117(3) ?
Mn2 Ge2 5_665 2.7233(4) ?
Mn2 Co3 3 2.7577(4) ?
Mn2 Co3 6_665 2.7577(4) ?
Mn2 Co6 5_665 2.7626(5) ?
Mn2 Co1 5_565 2.7728(4) ?
Mn2 Co1 4_565 2.7728(4) ?
Mn2 Ge1 6_665 2.8082(3) ?
Mn2 Ge1 6_666 2.8082(3) ?
Mn2 Co2 6_665 2.8593(4) ?
Mn2 Co2 3 2.8593(4) ?
Mn2 Mn3 5_565 2.8813(5) ?
Mn3 Co4 . 2.7461(5) ?
Mn3 Co1 . 2.7903(4) ?
Mn3 Co1 8 2.7903(4) ?
Mn3 Co6 2_455 2.8077(3) ?
Mn3 Co6 2_454 2.8077(3) ?
Mn3 Ge1 2_454 2.8224(3) ?
Mn3 Ge1 2_455 2.8224(3) ?
Mn3 Mn5 . 2.8243(5) ?
Mn3 Co2 8 2.8247(4) ?
Mn3 Co2 . 2.8247(4) ?
Mn4 Co1 8 2.6723(4) ?
Mn4 Co1 . 2.6723(4) ?
Mn4 Co2 3 2.7514(4) ?
Mn4 Co2 6_665 2.7514(4) ?
Mn4 Co4 6_666 2.8142(3) ?
Mn4 Co4 6_665 2.8142(3) ?
Mn4 Co3 8 2.8162(4) ?
Mn4 Co3 . 2.8163(4) ?
Mn4 Mn6 . 2.8215(5) ?
Mn4 Ge2 2_454 2.8441(3) ?
Mn5 Co1 8 2.7571(4) ?
Mn5 Co1 . 2.7571(4) ?
Mn5 Co6 2_454 2.7962(3) ?
Mn5 Co6 2_455 2.7962(3) ?
Mn5 Co3 8 2.8046(4) ?
Mn5 Co3 . 2.8046(4) ?
Mn5 Ge2 2_455 2.8167(3) ?
Mn5 Ge2 2_454 2.8167(3) ?
Mn5 Co2 8 2.8190(4) ?
Mn5 Co2 . 2.8190(4) ?
Mn6 Co3 8 2.7556(4) ?
Mn6 Co3 . 2.7556(4) ?
Mn6 Co3 4_665 2.7837(4) ?
Mn6 Co3 5_665 2.7837(4) ?
Mn6 Co4 6_665 2.7875(3) ?
Mn6 Co4 6_666 2.7875(3) ?
Mn6 Co6 5_665 2.7922(5) ?
Mn6 Co2 6_665 2.8120(4) ?
Mn6 Co2 3 2.8120(4) ?
Mn6 Ge1 5_665 2.8284(5) ?
Mn7 Co5 . 2.6091(5) ?
Mn7 Co5 5_655 2.6301(5) ?
Mn7 Mn7 5_655 2.6556(7) ?
Mn7 Co1 2 2.6618(4) ?
Mn7 Co1 7_665 2.6618(4) ?
Mn7 Co4 5_655 2.6973(5) ?
Mn7 Ge2 . 2.7377(4) ?
Mn7 Co2 5_655 2.7584(4) ?
Mn7 Co2 4_655 2.7584(4) ?
Co1 Co1 8 2.2697(4) ?
Co1 Ge2 2_455 2.4105(3) ?
Co1 Co5 2_455 2.4350(3) ?
Co1 Ge1 2_455 2.4422(3) ?
Co1 Co6 2_455 2.5307(3) ?
Co1 Co1 8_556 2.5677(4) ?
Co2 Co6 2_455 2.3552(3) ?
Co2 Co4 . 2.3632(3) ?
Co2 Co5 . 2.3765(3) ?
Co2 Co2 8_556 2.3826(4) ?
Co2 Co2 8 2.4548(4) ?
Co3 Co3 8 2.3242(4) ?
Co3 Ge1 . 2.3543(3) ?
Co3 Ge2 2_455 2.3942(3) ?
Co3 Ge3 2 2.3948(2) ?
Co3 Co4 6_666 2.5028(3) ?
Co3 Co3 8_556 2.5132(4) ?
Co4 Ge3 . 2.4035(4) ?
Co4 Ge2 5_655 2.4053(4) ?
Co5 Ge1 . 2.4564(4) ?
Co6 Ge2 . 2.3911(4) ?
Co6 Ge1 . 2.4063(4) ?
